data_1566986
loop_
_publ_author_name
'Parr, Joseph M.'
'White, Andrew J. P.'
'Crimmin, Mark R.'

_publ_section_title
;
 Magnesium-stabilised transition metal formyl complexes: structures,
 bonding, and ethenediolate formation.
;
_journal_issue 22
_journal_name_full 'Chemical science'
_journal_page_first 6592
_journal_page_last 6598
_journal_paper_doi 10.1039/d2sc02063g
_journal_volume 13
_journal_year 2022
_chemical_formula_moiety 'C70 H99 Co Mg2 N4 O2, 2(C7 H8)'
_chemical_formula_sum 'C84 H115 Co Mg2 N4 O2'
_chemical_formula_weight 1320.34
_space_group_crystal_system monoclinic
_space_group_IT_number 14
_space_group_name_Hall '-P 2ybc'
_space_group_name_H-M_alt 'P 1 21/c 1'
_atom_sites_solution_hydrogens mixed
_audit_creation_method SHELXL-2018/3
_audit_update_record
;
2021-10-15 deposited with the CCDC.	2022-05-16 downloaded from the CCDC.
;
_cell_angle_alpha 90
_cell_angle_beta 92.375(5)
_cell_angle_gamma 90
_cell_formula_units_Z 4
_cell_length_a 13.9878(4)
_cell_length_b 13.5935(8)
_cell_length_c 41.687(3)
_cell_measurement_reflns_used 3008
_cell_measurement_temperature 173(2)
_cell_measurement_theta_max 57.2730
_cell_measurement_theta_min 4.2540
_cell_volume 7919.7(8)
_computing_cell_refinement 'CrysAlisPro, Rigaku OD'
_computing_data_collection 'CrysAlisPro, Rigaku OD'
_computing_data_reduction 'CrysAlisPro, Rigaku OD'
_computing_molecular_graphics 'Bruker SHELXTL'
_computing_publication_material 'CIFTAB-2014 (Sheldrick, 2017)'
_computing_structure_refinement 'SHELXL-2018/3 (Sheldrick, 2018)'
_computing_structure_solution 'SHELXS-2014 (Sheldrick, 2017)'
_diffrn_ambient_temperature 173(2)
_diffrn_detector_area_resol_mean 10.4115
_diffrn_measured_fraction_theta_full 0.988
_diffrn_measured_fraction_theta_max 0.947
_diffrn_measurement_device_type 'Agilent Xcalibur PX Ultra A'
_diffrn_measurement_method 'omega scans'
_diffrn_radiation_type CuK\a
_diffrn_radiation_wavelength 1.54184
_diffrn_reflns_av_R_equivalents 0.0786
_diffrn_reflns_av_unetI/netI 0.1164
_diffrn_reflns_Laue_measured_fraction_full 0.988
_diffrn_reflns_Laue_measured_fraction_max 0.947
_diffrn_reflns_limit_h_max 12
_diffrn_reflns_limit_h_min -16
_diffrn_reflns_limit_k_max 15
_diffrn_reflns_limit_k_min -16
_diffrn_reflns_limit_l_max 50
_diffrn_reflns_limit_l_min -51
_diffrn_reflns_number 27095
_diffrn_reflns_point_group_measured_fraction_full 0.988
_diffrn_reflns_point_group_measured_fraction_max 0.947
_diffrn_reflns_theta_full 67.684
_diffrn_reflns_theta_max 73.718
_diffrn_reflns_theta_min 3.420
_diffrn_source 'Enhance Ultra (Cu) X-ray Source'
_exptl_absorpt_coefficient_mu 2.199
_exptl_absorpt_correction_T_max 0.932
_exptl_absorpt_correction_T_min 0.625
_exptl_absorpt_correction_type analytical
_exptl_absorpt_process_details
; 
CrysAlisPro 1.171.38.46 (Rigaku Oxford Diffraction, 2015) 
Analytical numeric absorption correction using a multifaceted crystal 
model based on expressions derived by R.C. Clark & J.S. Reid. 
(Clark, R. C. & Reid, J. S. (1995). Acta Cryst. A51, 887-897) 
Empirical absorption correction using spherical harmonics, 
implemented in SCALE3 ABSPACK scaling algorithm. 
;
_exptl_crystal_colour Orange
_exptl_crystal_density_diffrn 1.107
_exptl_crystal_description 'tabular needles'
_exptl_crystal_F_000 2856
_exptl_crystal_size_max 0.356
_exptl_crystal_size_mid 0.174
_exptl_crystal_size_min 0.039
_refine_diff_density_max 1.086
_refine_diff_density_min -0.613
_refine_diff_density_rms 0.067
_refine_ls_extinction_method none
_refine_ls_goodness_of_fit_ref 1.042
_refine_ls_hydrogen_treatment mixed
_refine_ls_matrix_type full
_refine_ls_number_parameters 917
_refine_ls_number_reflns 15158
_refine_ls_number_restraints 362
_refine_ls_restrained_S_all 1.035
_refine_ls_R_factor_all 0.1655
_refine_ls_R_factor_gt 0.1004
_refine_ls_shift/su_max 0.004
_refine_ls_shift/su_mean 0.000
_refine_ls_structure_factor_coef Fsqd
_refine_ls_weighting_details 'w=1/[\s^2^(Fo^2^)+(0.0841P)^2^+10.3103P] where P=(Fo^2^+2Fc^2^)/3'
_refine_ls_weighting_scheme calc
_refine_ls_wR_factor_gt 0.2251
_refine_ls_wR_factor_ref 0.2711
_reflns_Friedel_coverage 0.000
_reflns_number_gt 8175
_reflns_number_total 15158
_reflns_threshold_expression 'I > 2\s(I)'
_cod_data_source_file d2sc02063g2.cif
_cod_data_source_block 3f
_cod_depositor_comments 'Adding full bibliography for 1566978--1566986.cif.'
_cod_original_cell_volume 7919.7(7)
_cod_original_sg_symbol_H-M 'P 21/c'
_cod_database_code 1566986
_shelx_shelxl_version_number 2018/3
_shelx_space_group_comment
; 
The symmetry employed for this shelxl refinement is uniquely defined 
by the following loop, which should always be used as a source of 
symmetry information in preference to the above space-group names. 
They are only intended as comments. 
;

loop_
_space_group_symop_operation_xyz
'x, y, z'
'-x, y+1/2, -z+1/2'
'-x, -y, -z'
'x, -y-1/2, z-1/2'

loop_
_atom_site_label
_atom_site_type_symbol
_atom_site_fract_x
_atom_site_fract_y
_atom_site_fract_z
_atom_site_U_iso_or_equiv
_atom_site_adp_type
_atom_site_occupancy
_atom_site_site_symmetry_order
_atom_site_calc_flag
_atom_site_refinement_flags_posn
_atom_site_refinement_flags_adp
_atom_site_refinement_flags_occupancy
_atom_site_disorder_assembly
_atom_site_disorder_group
Co1 Co 0.19838(6) 0.28026(8) 0.71795(2) 0.0476(3) Uani 1 1 d . . . . .
Mg1 Mg 0.20758(11) 0.43328(13) 0.62004(4) 0.0375(4) Uani 1 1 d . . . . .
Mg2 Mg 0.38913(11) 0.25939(13) 0.63754(4) 0.0404(4) Uani 1 1 d . . . . .
H1 H 0.305(3) 0.352(4) 0.6220(12) 0.043(14) Uiso 1 1 d . . . . .
N1 N 0.2019(3) 0.5797(3) 0.63061(10) 0.0405(10) Uani 1 1 d . . . . .
C1 C 0.1936(3) 0.6456(4) 0.60697(13) 0.0405(12) Uani 1 1 d . . . . .
C2 C 0.1716(4) 0.6229(4) 0.57503(13) 0.0437(13) Uani 1 1 d . . . . .
H2A H 0.180191 0.675283 0.560350 0.052 Uiso 1 1 calc R U . . .
C3 C 0.1387(3) 0.5347(4) 0.56105(13) 0.0406(12) Uani 1 1 d . . . . .
N3 N 0.1410(3) 0.4481(3) 0.57587(10) 0.0384(10) Uani 1 1 d . . . . .
C4 C 0.2049(5) 0.7542(4) 0.61451(15) 0.0546(15) Uani 1 1 d . . . . .
H4A H 0.142303 0.782380 0.618986 0.082 Uiso 1 1 calc R U . . .
H4B H 0.231158 0.788047 0.596078 0.082 Uiso 1 1 calc R U . . .
H4C H 0.248422 0.762474 0.633341 0.082 Uiso 1 1 calc R U . . .
C5 C 0.0960(5) 0.5428(5) 0.52723(15) 0.0616(17) Uani 1 1 d . . . . .
H5A H 0.111359 0.483455 0.515123 0.092 Uiso 1 1 calc R U . . .
H5B H 0.122586 0.600534 0.516704 0.092 Uiso 1 1 calc R U . . .
H5C H 0.026380 0.549656 0.527944 0.092 Uiso 1 1 calc R U . . .
C6 C 0.2009(3) 0.6131(4) 0.66310(12) 0.0374(11) Uani 1 1 d . . . . .
C7 C 0.1123(3) 0.6436(4) 0.67613(13) 0.0421(12) Uani 1 1 d . . . . .
C8 C 0.1129(4) 0.6701(5) 0.70775(13) 0.0493(14) Uani 1 1 d . . . . .
H8A H 0.054411 0.689582 0.716635 0.059 Uiso 1 1 calc R U . . .
C9 C 0.1952(4) 0.6699(5) 0.72740(14) 0.0514(14) Uani 1 1 d . . . . .
H9A H 0.193102 0.689586 0.749227 0.062 Uiso 1 1 calc R U . . .
C10 C 0.2808(4) 0.6403(5) 0.71463(14) 0.0512(14) Uani 1 1 d . . . . .
H10A H 0.337471 0.639174 0.728011 0.061 Uiso 1 1 calc R U . . .
C11 C 0.2851(3) 0.6125(4) 0.68283(13) 0.0423(13) Uani 1 1 d . . . . .
C12 C 0.0191(4) 0.6447(5) 0.65578(14) 0.0478(14) Uani 1 1 d . . . . .
H12A H 0.034965 0.637128 0.632742 0.057 Uiso 1 1 calc R U . . .
C13 C -0.0428(4) 0.5577(6) 0.66501(19) 0.072(2) Uani 1 1 d . . . . .
H13A H -0.008293 0.496261 0.661366 0.108 Uiso 1 1 calc R U . . .
H13B H -0.102548 0.558218 0.651869 0.108 Uiso 1 1 calc R U . . .
H13C H -0.057415 0.562751 0.687747 0.108 Uiso 1 1 calc R U . . .
C14 C -0.0350(5) 0.7412(6) 0.65938(18) 0.073(2) Uani 1 1 d . . . . .
H14A H -0.055689 0.747458 0.681472 0.109 Uiso 1 1 calc R U . . .
H14B H -0.091207 0.741886 0.644528 0.109 Uiso 1 1 calc R U . . .
H14C H 0.006997 0.796424 0.654467 0.109 Uiso 1 1 calc R U . . .
C15 C 0.3804(4) 0.5840(5) 0.66949(14) 0.0531(15) Uani 1 1 d . . . . .
H15A H 0.366817 0.546427 0.649188 0.064 Uiso 1 1 calc R U . . .
C16 C 0.4365(5) 0.6739(7) 0.6611(3) 0.111(4) Uani 1 1 d . . . . .
H16A H 0.451483 0.712015 0.680639 0.167 Uiso 1 1 calc R U . . .
H16B H 0.398560 0.714367 0.645868 0.167 Uiso 1 1 calc R U . . .
H16C H 0.496072 0.653987 0.651388 0.167 Uiso 1 1 calc R U . . .
C17 C 0.4394(5) 0.5191(6) 0.6917(2) 0.086(2) Uani 1 1 d . . . . .
H17A H 0.491485 0.489544 0.680016 0.129 Uiso 1 1 calc R U . . .
H17B H 0.398907 0.466899 0.700081 0.129 Uiso 1 1 calc R U . . .
H17C H 0.466268 0.558349 0.709647 0.129 Uiso 1 1 calc R U . . .
C18 C 0.0980(3) 0.3647(4) 0.55915(12) 0.0390(12) Uani 1 1 d . . . . .
C19 C 0.1553(3) 0.3050(4) 0.53983(13) 0.0421(12) Uani 1 1 d . . . . .
C20 C 0.1116(4) 0.2272(5) 0.52339(14) 0.0553(15) Uani 1 1 d . . . . .
H20A H 0.148947 0.187410 0.509944 0.066 Uiso 1 1 calc R U . . .
C21 C 0.0163(4) 0.2057(5) 0.52591(16) 0.0616(17) Uani 1 1 d . . . . .
H21A H -0.012115 0.152412 0.514266 0.074 Uiso 1 1 calc R U . . .
C22 C -0.0376(4) 0.2633(5) 0.54574(16) 0.0568(16) Uani 1 1 d . . . . .
H22A H -0.103060 0.247390 0.548043 0.068 Uiso 1 1 calc R U . . .
C23 C 0.0008(3) 0.3434(4) 0.56236(13) 0.0437(13) Uani 1 1 d . . . . .
C24 C 0.2618(4) 0.3248(5) 0.53632(14) 0.0519(15) Uani 1 1 d . . . . .
H24A H 0.281835 0.376628 0.552237 0.062 Uiso 1 1 calc R U . . .
C25 C 0.2825(5) 0.3623(8) 0.5034(2) 0.108(4) Uani 1 1 d . . . . .
H25A H 0.351861 0.366205 0.501132 0.162 Uiso 1 1 calc R U . . .
H25B H 0.254306 0.427823 0.500345 0.162 Uiso 1 1 calc R U . . .
H25C H 0.254781 0.317302 0.487127 0.162 Uiso 1 1 calc R U . . .
C26 C 0.3211(4) 0.2334(5) 0.54360(18) 0.0691(19) Uani 1 1 d . . . . .
H26A H 0.304406 0.182270 0.527789 0.104 Uiso 1 1 calc R U . . .
H26B H 0.307988 0.209563 0.565163 0.104 Uiso 1 1 calc R U . . .
H26C H 0.389202 0.249499 0.542568 0.104 Uiso 1 1 calc R U . . .
C27 C -0.0618(4) 0.4031(5) 0.58410(15) 0.0508(14) Uani 1 1 d . . . . .
H27A H -0.022297 0.458760 0.593066 0.061 Uiso 1 1 calc R U . . .
C28 C -0.0948(4) 0.3421(5) 0.61230(16) 0.0644(18) Uani 1 1 d . . . . .
H28A H -0.126862 0.282464 0.604204 0.097 Uiso 1 1 calc R U . . .
H28B H -0.139427 0.380868 0.624678 0.097 Uiso 1 1 calc R U . . .
H28C H -0.039241 0.323860 0.626125 0.097 Uiso 1 1 calc R U . . .
C29 C -0.1488(5) 0.4478(6) 0.56545(18) 0.080(2) Uani 1 1 d . . . . .
H29A H -0.126668 0.490796 0.548419 0.120 Uiso 1 1 calc R U . . .
H29B H -0.187038 0.486117 0.580165 0.120 Uiso 1 1 calc R U . . .
H29C H -0.188142 0.394828 0.555912 0.120 Uiso 1 1 calc R U . . .
N31 N 0.3844(3) 0.1124(3) 0.62741(11) 0.0442(11) Uani 1 1 d . . . . .
C31 C 0.4384(4) 0.0711(4) 0.60517(15) 0.0489(14) Uani 1 1 d . . . . .
C32 C 0.5138(4) 0.1219(4) 0.59078(15) 0.0513(14) Uani 1 1 d . . . . .
H32A H 0.539741 0.089452 0.572920 0.062 Uiso 1 1 calc R U . . .
C33 C 0.5565(3) 0.2128(5) 0.59875(14) 0.0455(13) Uani 1 1 d . . . . .
N33 N 0.5210(3) 0.2786(3) 0.61840(10) 0.0392(10) Uani 1 1 d . . . . .
C34 C 0.4211(5) -0.0326(5) 0.5939(2) 0.073(2) Uani 1 1 d . . . . .
H34A H 0.373920 -0.063923 0.607374 0.109 Uiso 1 1 calc R U . . .
H34B H 0.481230 -0.069631 0.595600 0.109 Uiso 1 1 calc R U . . .
H34C H 0.396869 -0.032003 0.571551 0.109 Uiso 1 1 calc R U . . .
C35 C 0.6507(4) 0.2316(5) 0.58306(17) 0.0627(18) Uani 1 1 d . . . . .
H35A H 0.657629 0.302200 0.578963 0.094 Uiso 1 1 calc R U . . .
H35B H 0.651756 0.195604 0.562707 0.094 Uiso 1 1 calc R U . . .
H35C H 0.703683 0.209174 0.597357 0.094 Uiso 1 1 calc R U . . .
C36 C 0.3293(4) 0.0463(4) 0.64629(14) 0.0456(13) Uani 1 1 d . . . . .
C37 C 0.3754(4) -0.0025(4) 0.67254(15) 0.0511(14) Uani 1 1 d . . . . .
C38 C 0.3238(5) -0.0716(5) 0.68937(16) 0.0579(16) Uani 1 1 d . . . . .
H38A H 0.355240 -0.108551 0.706014 0.070 Uiso 1 1 calc R U . . .
C39 C 0.2271(5) -0.0874(5) 0.68227(16) 0.0574(16) Uani 1 1 d . . . . .
H39A H 0.192794 -0.135152 0.693799 0.069 Uiso 1 1 calc R U . . .
C40 C 0.1821(4) -0.0335(4) 0.65854(16) 0.0553(16) Uani 1 1 d . . . . .
H40A H 0.115160 -0.041782 0.654639 0.066 Uiso 1 1 calc R U . . .
C41 C 0.2310(4) 0.0337(4) 0.63972(15) 0.0497(14) Uani 1 1 d . . . . .
C42 C 0.4805(4) 0.0185(5) 0.68197(18) 0.0672(19) Uani 1 1 d . . . . .
H42A H 0.498676 0.080526 0.670860 0.081 Uiso 1 1 calc R U . . .
C43 C 0.4962(6) 0.0347(9) 0.7164(2) 0.124(4) Uani 1 1 d . . . . .
H43A H 0.483718 -0.026431 0.727978 0.186 Uiso 1 1 calc R U . . .
H43B H 0.452842 0.086242 0.723465 0.186 Uiso 1 1 calc R U . . .
H43C H 0.562605 0.055139 0.720903 0.186 Uiso 1 1 calc R U . . .
C44 C 0.5457(6) -0.0614(9) 0.6708(3) 0.145(5) Uani 1 1 d . . . . .
H44A H 0.611822 -0.037439 0.671649 0.218 Uiso 1 1 calc R U . . .
H44B H 0.526909 -0.079902 0.648752 0.218 Uiso 1 1 calc R U . . .
H44C H 0.540787 -0.118842 0.684874 0.218 Uiso 1 1 calc R U . . .
C45 C 0.1790(4) 0.0882(5) 0.61270(16) 0.0559(16) Uani 1 1 d . . . . .
H45A H 0.221678 0.142350 0.605654 0.067 Uiso 1 1 calc R U . . .
C46 C 0.1574(6) 0.0220(7) 0.58390(19) 0.092(3) Uani 1 1 d . . . . .
H46A H 0.216018 -0.011961 0.578095 0.138 Uiso 1 1 calc R U . . .
H46B H 0.133415 0.061945 0.565720 0.138 Uiso 1 1 calc R U . . .
H46C H 0.108909 -0.026581 0.589316 0.138 Uiso 1 1 calc R U . . .
C47 C 0.0855(5) 0.1352(6) 0.6234(2) 0.080(2) Uani 1 1 d . . . . .
H47A H 0.039012 0.083385 0.627742 0.121 Uiso 1 1 calc R U . . .
H47B H 0.059390 0.178315 0.606373 0.121 Uiso 1 1 calc R U . . .
H47C H 0.098480 0.173781 0.642970 0.121 Uiso 1 1 calc R U . . .
C48 C 0.5759(3) 0.3649(4) 0.62575(13) 0.0422(13) Uani 1 1 d . . . . .
C49 C 0.5685(3) 0.4487(4) 0.60605(14) 0.0449(13) Uani 1 1 d . . . . .
C50 C 0.6226(4) 0.5311(5) 0.61454(15) 0.0515(14) Uani 1 1 d . . . . .
H50A H 0.618369 0.587850 0.601258 0.062 Uiso 1 1 calc R U . . .
C51 C 0.6817(4) 0.5327(5) 0.64150(16) 0.0563(16) Uani 1 1 d . . . . .
H51A H 0.718153 0.589915 0.646710 0.068 Uiso 1 1 calc R U . . .
C52 C 0.6881(4) 0.4511(5) 0.66107(16) 0.0588(17) Uani 1 1 d . . . . .
H52A H 0.729461 0.452764 0.679733 0.071 Uiso 1 1 calc R U . . .
C53 C 0.6355(4) 0.3662(5) 0.65414(14) 0.0483(14) Uani 1 1 d . . . . .
C54 C 0.5042(4) 0.4497(5) 0.57566(15) 0.0524(15) Uani 1 1 d . . . . .
H54A H 0.469749 0.385359 0.574005 0.063 Uiso 1 1 calc R U . . .
C55 C 0.5622(5) 0.4630(7) 0.54551(17) 0.089(3) Uani 1 1 d . . . . .
H55A H 0.518636 0.464482 0.526489 0.133 Uiso 1 1 calc R U . . .
H55B H 0.607037 0.408056 0.543744 0.133 Uiso 1 1 calc R U . . .
H55C H 0.597940 0.524942 0.547038 0.133 Uiso 1 1 calc R U . . .
C56 C 0.4299(4) 0.5322(5) 0.57648(17) 0.0641(18) Uani 1 1 d . . . . .
H56A H 0.462509 0.596066 0.577079 0.096 Uiso 1 1 calc R U . . .
H56B H 0.392214 0.525019 0.595637 0.096 Uiso 1 1 calc R U . . .
H56C H 0.387374 0.528483 0.557231 0.096 Uiso 1 1 calc R U . . .
C57 C 0.6418(4) 0.2797(5) 0.67683(15) 0.0601(17) Uani 1 1 d . . . . .
H57A H 0.590681 0.232227 0.669617 0.072 Uiso 1 1 calc R U . . .
C58 C 0.6242(6) 0.3052(7) 0.71123(18) 0.097(3) Uani 1 1 d . . . . .
H58A H 0.623647 0.244818 0.724078 0.146 Uiso 1 1 calc R U . . .
H58B H 0.562372 0.338560 0.712393 0.146 Uiso 1 1 calc R U . . .
H58C H 0.675204 0.348726 0.719605 0.146 Uiso 1 1 calc R U . . .
C59 C 0.7374(7) 0.2257(7) 0.6750(2) 0.103(3) Uani 1 1 d . . . . .
H59A H 0.789763 0.270522 0.681362 0.154 Uiso 1 1 calc R U . . .
H59B H 0.745628 0.202958 0.653010 0.154 Uiso 1 1 calc R U . . .
H59C H 0.738185 0.169051 0.689585 0.154 Uiso 1 1 calc R U . . .
C60 C 0.1705(4) 0.3325(6) 0.68371(17) 0.0673(19) Uani 1 1 d . . . . .
O60 O 0.1505(3) 0.3700(4) 0.65762(10) 0.0596(12) Uani 1 1 d . . . . .
C61 C 0.3204(6) 0.2594(6) 0.70728(18) 0.080(2) Uani 1 1 d . . . . .
H61A H 0.358687 0.234652 0.724818 0.096 Uiso 1 1 calc R U . . .
O61 O 0.3672(3) 0.2693(3) 0.68244(10) 0.0594(11) Uani 1 1 d . . . . .
C62 C 0.0749(4) 0.3026(5) 0.74435(15) 0.0549(16) Uani 1 1 d . . . . .
C63 C 0.1571(4) 0.3311(5) 0.76367(14) 0.0529(15) Uani 1 1 d . . . . .
C64 C 0.2156(4) 0.2468(5) 0.76724(14) 0.0527(15) Uani 1 1 d . . . . .
C65 C 0.1709(4) 0.1656(4) 0.75083(13) 0.0465(13) Uani 1 1 d . . . . .
C66 C 0.0838(4) 0.2017(5) 0.73621(14) 0.0503(14) Uani 1 1 d . . . . .
C67 C -0.0074(5) 0.3694(6) 0.73515(19) 0.075(2) Uani 1 1 d . . . . .
H67A H 0.016656 0.435962 0.731381 0.112 Uiso 1 1 calc R U . . .
H67B H -0.052405 0.371061 0.752552 0.112 Uiso 1 1 calc R U . . .
H67C H -0.040186 0.344804 0.715524 0.112 Uiso 1 1 calc R U . . .
C68 C 0.1753(6) 0.4308(5) 0.77872(19) 0.079(2) Uani 1 1 d . . . . .
H68A H 0.244105 0.444538 0.779527 0.118 Uiso 1 1 calc R U . . .
H68B H 0.151803 0.431206 0.800543 0.118 Uiso 1 1 calc R U . . .
H68C H 0.141686 0.481384 0.765840 0.118 Uiso 1 1 calc R U . . .
C69 C 0.3079(5) 0.2395(6) 0.78734(17) 0.077(2) Uani 1 1 d . . . . .
H69A H 0.344053 0.181764 0.780639 0.116 Uiso 1 1 calc R U . . .
H69B H 0.293328 0.232973 0.810028 0.116 Uiso 1 1 calc R U . . .
H69C H 0.346178 0.298927 0.784357 0.116 Uiso 1 1 calc R U . . .
C70 C 0.2066(5) 0.0622(5) 0.75127(17) 0.0654(18) Uani 1 1 d . . . . .
H70A H 0.178856 0.026676 0.732653 0.098 Uiso 1 1 calc R U . . .
H70B H 0.187805 0.029742 0.771037 0.098 Uiso 1 1 calc R U . . .
H70C H 0.276479 0.062163 0.750402 0.098 Uiso 1 1 calc R U . . .
C71 C 0.0144(4) 0.1400(6) 0.71691(17) 0.0683(19) Uani 1 1 d . . . . .
H71A H -0.018279 0.180840 0.700463 0.102 Uiso 1 1 calc R U . . .
H71B H -0.032862 0.112104 0.731042 0.102 Uiso 1 1 calc R U . . .
H71C H 0.048725 0.086688 0.706546 0.102 Uiso 1 1 calc R U . . .
C80 C 0.4806(12) 0.7842(13) 0.5204(4) 0.124(6) Uani 0.527(3) 1 d D U P A 1
H80A H 0.485700 0.774644 0.543749 0.185 Uiso 0.527(3) 1 calc R U P A 1
H80B H 0.536133 0.821477 0.513553 0.185 Uiso 0.527(3) 1 calc R U P A 1
H80C H 0.478661 0.720079 0.509716 0.185 Uiso 0.527(3) 1 calc R U P A 1
C81 C 0.3889(6) 0.8413(8) 0.5115(3) 0.094(4) Uani 0.527(3) 1 d DG U P A 1
C82 C 0.3030(7) 0.8066(8) 0.5227(3) 0.091(4) Uani 0.527(3) 1 d DG U P A 1
H82A H 0.302072 0.748498 0.535379 0.109 Uiso 0.527(3) 1 calc R U P A 1
C83 C 0.2183(6) 0.8569(10) 0.5154(3) 0.091(4) Uani 0.527(3) 1 d G U P A 1
H83A H 0.159602 0.833201 0.523074 0.109 Uiso 0.527(3) 1 calc R U P A 1
C84 C 0.2197(7) 0.9419(9) 0.4969(3) 0.094(5) Uani 0.527(3) 1 d G U P A 1
H84A H 0.161822 0.976337 0.491931 0.113 Uiso 0.527(3) 1 calc R U P A 1
C85 C 0.3056(9) 0.9767(8) 0.4857(3) 0.101(4) Uani 0.527(3) 1 d G U P A 1
H85A H 0.306512 1.034772 0.473094 0.121 Uiso 0.527(3) 1 calc R U P A 1
C86 C 0.3902(7) 0.9263(9) 0.4930(3) 0.083(4) Uani 0.527(3) 1 d DG U P A 1
H86A H 0.448983 0.950071 0.485398 0.099 Uiso 0.527(3) 1 calc R U P A 1
C80' C 0.189(2) 0.976(3) 0.4912(10) 0.108(9) Uiso 0.261(3) 1 d D U P B 2
H80D H 0.154488 0.989497 0.510823 0.162 Uiso 0.261(3) 1 calc R U P B 2
H80E H 0.145240 0.943711 0.475463 0.162 Uiso 0.261(3) 1 calc R U P B 2
H80F H 0.211512 1.037978 0.482319 0.162 Uiso 0.261(3) 1 calc R U P B 2
C81' C 0.2732(15) 0.9092(17) 0.4992(6) 0.091(6) Uiso 0.261(3) 1 d DG U P B 2
C82' C 0.3629(17) 0.9339(18) 0.4885(6) 0.083(6) Uiso 0.261(3) 1 d DG U P B 2
H82B H 0.370950 0.992134 0.476333 0.099 Uiso 0.261(3) 1 calc R U P B 2
C83' C 0.4410(14) 0.873(2) 0.4957(7) 0.087(6) Uiso 0.261(3) 1 d G U P B 2
H83B H 0.502307 0.890138 0.488420 0.105 Uiso 0.261(3) 1 calc R U P B 2
C84' C 0.4292(17) 0.788(2) 0.5135(7) 0.113(7) Uiso 0.261(3) 1 d G U P B 2
H84B H 0.482542 0.746613 0.518421 0.136 Uiso 0.261(3) 1 calc R U P B 2
C85' C 0.339(2) 0.7634(18) 0.5242(7) 0.096(8) Uiso 0.261(3) 1 d G U P B 2
H85B H 0.331420 0.705084 0.536334 0.115 Uiso 0.261(3) 1 calc R U P B 2
C86' C 0.2614(16) 0.8239(19) 0.5170(7) 0.088(7) Uiso 0.261(3) 1 d DG U P B 2
H86B H 0.200062 0.807078 0.524246 0.106 Uiso 0.261(3) 1 calc R U P B 2
C80" C 0.230(2) 0.984(3) 0.4877(11) 0.098(7) Uiso 0.212(3) 1 d D U P C 3
H80G H 0.164167 0.962464 0.489812 0.146 Uiso 0.212(3) 1 calc R U P C 3
H80H H 0.243088 1.041264 0.501559 0.146 Uiso 0.212(3) 1 calc R U P C 3
H80I H 0.240547 1.001995 0.465343 0.146 Uiso 0.212(3) 1 calc R U P C 3
C81" C 0.2982(17) 0.9008(19) 0.4977(7) 0.094(7) Uiso 0.212(3) 1 d DG U P C 3
C82" C 0.3964(18) 0.916(2) 0.4966(9) 0.084(7) Uiso 0.212(3) 1 d DG U P C 3
H82C H 0.420458 0.976992 0.489737 0.101 Uiso 0.212(3) 1 calc R U P C 3
C83" C 0.4592(16) 0.840(3) 0.5056(10) 0.103(7) Uiso 0.212(3) 1 d G U P C 3
H83C H 0.526321 0.850347 0.504839 0.123 Uiso 0.212(3) 1 calc R U P C 3
C84" C 0.424(2) 0.750(2) 0.5157(8) 0.119(9) Uiso 0.212(3) 1 d G U P C 3
H84C H 0.466964 0.698920 0.521809 0.143 Uiso 0.212(3) 1 calc R U P C 3
C85" C 0.326(2) 0.7356(19) 0.5168(8) 0.091(9) Uiso 0.212(3) 1 d G U P C 3
H85C H 0.301744 0.674136 0.523676 0.109 Uiso 0.212(3) 1 calc R U P C 3
C86" C 0.2630(17) 0.811(2) 0.5078(7) 0.086(7) Uiso 0.212(3) 1 d DG U P C 3
H86C H 0.195879 0.800780 0.508573 0.103 Uiso 0.212(3) 1 calc R U P C 3
C90 C 0.9309(11) 0.7476(13) 0.5654(4) 0.111(5) Uani 0.551(3) 1 d D U P D 1
H90A H 0.930672 0.758236 0.542113 0.167 Uiso 0.551(3) 1 calc R U P D 1
H90B H 0.913993 0.679122 0.569755 0.167 Uiso 0.551(3) 1 calc R U P D 1
H90C H 0.994774 0.761692 0.574795 0.167 Uiso 0.551(3) 1 calc R U P D 1
C91 C 0.8607(7) 0.8135(9) 0.5795(3) 0.094(4) Uani 0.551(3) 1 d DG U P D 1
C92 C 0.7714(9) 0.7778(10) 0.5873(3) 0.108(5) Uani 0.551(3) 1 d DG U P D 1
H92A H 0.755020 0.711203 0.582951 0.130 Uiso 0.551(3) 1 calc R U P D 1
C93 C 0.7061(8) 0.8397(14) 0.6014(4) 0.130(6) Uani 0.551(3) 1 d G U P D 1
H93A H 0.645107 0.815331 0.606723 0.156 Uiso 0.551(3) 1 calc R U P D 1
C94 C 0.7301(11) 0.9372(13) 0.6078(4) 0.150(8) Uani 0.551(3) 1 d G U P D 1
H94A H 0.685477 0.979467 0.617436 0.180 Uiso 0.551(3) 1 calc R U P D 1
C95 C 0.8194(12) 0.9728(9) 0.6000(5) 0.155(7) Uani 0.551(3) 1 d G U P D 1
H95A H 0.835760 1.039475 0.604378 0.186 Uiso 0.551(3) 1 calc R U P D 1
C96 C 0.8847(9) 0.9110(10) 0.5859(4) 0.121(5) Uani 0.551(3) 1 d DG U P D 1
H96A H 0.945674 0.935348 0.580606 0.146 Uiso 0.551(3) 1 calc R U P D 1
C90' C 0.783(2) 1.002(2) 0.6098(9) 0.167(9) Uiso 0.332(3) 1 d D U P E 2
H90D H 0.719803 1.018454 0.600315 0.251 Uiso 0.332(3) 1 calc R U P E 2
H90E H 0.827865 1.055645 0.605579 0.251 Uiso 0.332(3) 1 calc R U P E 2
H90F H 0.778805 0.993267 0.632995 0.251 Uiso 0.332(3) 1 calc R U P E 2
C91' C 0.8175(15) 0.9106(13) 0.5954(5) 0.130(7) Uiso 0.332(3) 1 d DG U P E 2
C92' C 0.9053(15) 0.9103(14) 0.5809(6) 0.128(7) Uiso 0.332(3) 1 d DG U P E 2
H92B H 0.942048 0.968960 0.580201 0.153 Uiso 0.332(3) 1 calc R U P E 2
C93' C 0.9394(13) 0.8241(17) 0.5676(6) 0.097(6) Uiso 0.332(3) 1 d G U P E 2
H93B H 0.999445 0.823872 0.557713 0.116 Uiso 0.332(3) 1 calc R U P E 2
C94' C 0.8857(16) 0.7382(14) 0.5687(6) 0.108(7) Uiso 0.332(3) 1 d G U P E 2
H94B H 0.909039 0.679292 0.559541 0.130 Uiso 0.332(3) 1 calc R U P E 2
C95' C 0.7979(16) 0.7385(13) 0.5831(6) 0.108(8) Uiso 0.332(3) 1 d G U P E 2
H95B H 0.761235 0.679799 0.583857 0.130 Uiso 0.332(3) 1 calc R U P E 2
C96' C 0.7638(13) 0.8247(16) 0.5965(6) 0.113(7) Uiso 0.332(3) 1 d DG U P E 2
H96B H 0.703837 0.824886 0.606345 0.136 Uiso 0.332(3) 1 calc R U P E 2
C90" C 0.977(4) 0.896(5) 0.5634(18) 0.126(14) Uiso 0.118(3) 1 d D U P F 3
H90G H 0.991375 0.964781 0.568315 0.189 Uiso 0.118(3) 1 calc R U P F 3
H90H H 1.021912 0.853469 0.575912 0.189 Uiso 0.118(3) 1 calc R U P F 3
H90I H 0.984440 0.883706 0.540481 0.189 Uiso 0.118(3) 1 calc R U P F 3
C91" C 0.879(3) 0.873(4) 0.5719(11) 0.103(8) Uiso 0.118(3) 1 d DG U P F 3
C92" C 0.843(4) 0.779(4) 0.5671(14) 0.095(9) Uiso 0.118(3) 1 d DG U P F 3
H92C H 0.881672 0.728946 0.558358 0.114 Uiso 0.118(3) 1 calc R U P F 3
C93" C 0.749(4) 0.757(5) 0.5749(16) 0.111(10) Uiso 0.118(3) 1 d G U P F 3
H93C H 0.724649 0.692625 0.571643 0.133 Uiso 0.118(3) 1 calc R U P F 3
C94" C 0.692(4) 0.830(6) 0.5877(16) 0.127(11) Uiso 0.118(3) 1 d G U P F 3
H94C H 0.628520 0.815093 0.593053 0.153 Uiso 0.118(3) 1 calc R U P F 3
C95" C 0.728(4) 0.924(5) 0.5925(18) 0.139(9) Uiso 0.118(3) 1 d G U P F 3
H95C H 0.689413 0.973885 0.601177 0.166 Uiso 0.118(3) 1 calc R U P F 3
C96" C 0.822(4) 0.946(4) 0.5846(16) 0.135(8) Uiso 0.118(3) 1 d DG U P F 3
H96C H 0.846437 1.010208 0.587892 0.162 Uiso 0.118(3) 1 calc R U P F 3

loop_
_atom_site_aniso_label
_atom_site_aniso_U_11
_atom_site_aniso_U_22
_atom_site_aniso_U_33
_atom_site_aniso_U_23
_atom_site_aniso_U_13
_atom_site_aniso_U_12
Co1 0.0404(5) 0.0547(6) 0.0481(5) 0.0072(5) 0.0080(4) -0.0002(4)
Mg1 0.0300(8) 0.0419(10) 0.0405(9) 0.0011(7) -0.0005(6) 0.0009(7)
Mg2 0.0244(8) 0.0425(11) 0.0544(10) 0.0008(8) 0.0032(7) 0.0005(7)
N1 0.0249(19) 0.055(3) 0.042(2) 0.003(2) 0.0008(16) -0.0015(19)
C1 0.024(2) 0.046(3) 0.051(3) 0.003(3) 0.006(2) 0.002(2)
C2 0.039(3) 0.049(3) 0.043(3) 0.010(3) 0.009(2) 0.000(2)
C3 0.034(3) 0.043(3) 0.045(3) 0.007(2) 0.004(2) 0.001(2)
N3 0.0237(19) 0.048(3) 0.044(2) -0.002(2) -0.0014(16) 0.0011(18)
C4 0.066(4) 0.040(3) 0.058(4) 0.001(3) 0.004(3) -0.002(3)
C5 0.068(4) 0.065(4) 0.051(4) 0.007(3) -0.010(3) -0.006(3)
C6 0.028(2) 0.041(3) 0.043(3) 0.003(2) 0.0015(19) 0.001(2)
C7 0.032(3) 0.045(3) 0.048(3) 0.004(2) 0.001(2) -0.003(2)
C8 0.037(3) 0.065(4) 0.046(3) -0.002(3) 0.005(2) 0.001(3)
C9 0.053(3) 0.059(4) 0.042(3) -0.005(3) -0.002(2) 0.001(3)
C10 0.035(3) 0.063(4) 0.056(4) -0.001(3) -0.003(2) 0.005(3)
C11 0.026(2) 0.049(3) 0.051(3) -0.004(3) 0.000(2) 0.005(2)
C12 0.033(3) 0.061(4) 0.049(3) -0.002(3) 0.005(2) 0.006(3)
C13 0.035(3) 0.080(5) 0.100(6) 0.004(4) -0.005(3) -0.008(3)
C14 0.058(4) 0.083(6) 0.076(5) -0.001(4) -0.004(3) 0.019(4)
C15 0.036(3) 0.070(4) 0.053(3) -0.011(3) -0.003(2) 0.008(3)
C16 0.064(5) 0.085(6) 0.190(10) 0.031(6) 0.064(6) 0.019(4)
C17 0.057(4) 0.091(6) 0.109(6) 0.009(5) 0.007(4) 0.032(4)
C18 0.036(3) 0.045(3) 0.036(3) -0.001(2) -0.002(2) 0.001(2)
C19 0.034(3) 0.048(3) 0.045(3) -0.001(2) -0.001(2) -0.002(2)
C20 0.048(3) 0.064(4) 0.054(3) -0.012(3) 0.001(3) 0.002(3)
C21 0.048(3) 0.070(5) 0.066(4) -0.015(3) -0.007(3) -0.011(3)
C22 0.032(3) 0.065(4) 0.073(4) -0.005(3) 0.002(3) -0.011(3)
C23 0.032(3) 0.046(3) 0.053(3) 0.000(3) -0.001(2) 0.000(2)
C24 0.036(3) 0.063(4) 0.056(4) -0.009(3) 0.004(2) 0.004(3)
C25 0.044(4) 0.169(10) 0.111(7) 0.069(7) 0.017(4) 0.010(5)
C26 0.036(3) 0.080(5) 0.092(5) -0.002(4) 0.007(3) 0.002(3)
C27 0.026(2) 0.056(4) 0.071(4) -0.002(3) 0.002(2) 0.003(2)
C28 0.048(3) 0.080(5) 0.066(4) 0.003(4) 0.013(3) 0.009(3)
C29 0.052(4) 0.105(7) 0.084(5) 0.014(5) 0.007(3) 0.023(4)
N31 0.029(2) 0.040(3) 0.064(3) 0.004(2) 0.0026(19) 0.0005(19)
C31 0.034(3) 0.048(4) 0.065(4) -0.006(3) 0.002(2) 0.008(2)
C32 0.037(3) 0.050(4) 0.068(4) -0.008(3) 0.012(3) 0.002(3)
C33 0.024(2) 0.057(4) 0.056(3) 0.001(3) 0.004(2) 0.000(2)
N33 0.0220(19) 0.046(3) 0.050(3) 0.003(2) -0.0007(16) -0.0009(18)
C34 0.062(4) 0.049(4) 0.109(6) -0.019(4) 0.020(4) 0.000(3)
C35 0.032(3) 0.073(5) 0.084(5) -0.012(4) 0.014(3) -0.004(3)
C36 0.043(3) 0.031(3) 0.063(4) -0.002(3) 0.007(2) -0.002(2)
C37 0.049(3) 0.044(3) 0.061(4) 0.001(3) -0.001(3) 0.005(3)
C38 0.068(4) 0.044(4) 0.062(4) 0.001(3) 0.002(3) 0.002(3)
C39 0.067(4) 0.040(4) 0.066(4) 0.000(3) 0.012(3) -0.011(3)
C40 0.041(3) 0.044(4) 0.082(5) -0.001(3) 0.010(3) -0.011(3)
C41 0.040(3) 0.045(3) 0.064(4) 0.001(3) 0.003(3) -0.007(3)
C42 0.050(4) 0.065(5) 0.084(5) 0.014(4) -0.016(3) -0.001(3)
C43 0.082(6) 0.187(12) 0.101(7) -0.014(7) -0.030(5) -0.027(7)
C44 0.041(4) 0.172(12) 0.222(14) -0.047(10) -0.016(6) 0.024(6)
C45 0.032(3) 0.051(4) 0.084(5) 0.016(3) 0.001(3) -0.008(3)
C46 0.096(6) 0.109(7) 0.070(5) -0.003(5) -0.012(4) 0.033(5)
C47 0.059(4) 0.075(5) 0.107(6) -0.009(4) -0.003(4) 0.027(4)
C48 0.020(2) 0.056(4) 0.051(3) -0.001(3) 0.0036(19) -0.001(2)
C49 0.030(2) 0.052(4) 0.053(3) 0.000(3) 0.002(2) -0.001(2)
C50 0.034(3) 0.051(4) 0.070(4) 0.001(3) 0.004(3) -0.005(3)
C51 0.032(3) 0.057(4) 0.081(5) -0.013(3) 0.005(3) -0.010(3)
C52 0.030(3) 0.080(5) 0.066(4) -0.008(4) -0.005(3) -0.003(3)
C53 0.029(3) 0.062(4) 0.054(3) -0.004(3) 0.001(2) -0.002(2)
C54 0.042(3) 0.053(4) 0.061(4) 0.006(3) -0.004(3) -0.006(3)
C55 0.069(5) 0.145(8) 0.053(4) 0.012(5) 0.009(3) 0.019(5)
C56 0.048(3) 0.070(5) 0.074(4) 0.013(4) -0.004(3) 0.005(3)
C57 0.045(3) 0.074(5) 0.060(4) 0.008(3) -0.014(3) -0.009(3)
C58 0.082(5) 0.140(9) 0.070(5) 0.034(5) 0.011(4) 0.032(5)
C59 0.118(7) 0.108(7) 0.083(6) 0.021(5) 0.016(5) 0.056(6)
C60 0.047(3) 0.093(6) 0.064(4) -0.008(4) 0.022(3) -0.012(3)
O60 0.041(2) 0.086(3) 0.052(2) 0.023(2) 0.0066(17) 0.003(2)
C61 0.081(5) 0.099(7) 0.062(4) 0.004(4) 0.015(4) 0.005(4)
O61 0.047(2) 0.079(3) 0.053(2) 0.000(2) 0.0109(18) 0.000(2)
C62 0.040(3) 0.065(4) 0.060(4) 0.011(3) 0.013(3) 0.011(3)
C63 0.061(4) 0.055(4) 0.044(3) -0.004(3) 0.012(3) 0.003(3)
C64 0.055(3) 0.055(4) 0.049(3) 0.008(3) 0.004(3) 0.000(3)
C65 0.047(3) 0.049(4) 0.045(3) 0.011(3) 0.016(2) 0.004(3)
C66 0.043(3) 0.056(4) 0.052(3) 0.006(3) 0.009(2) -0.006(3)
C67 0.061(4) 0.075(5) 0.090(5) 0.028(4) 0.019(4) 0.013(4)
C68 0.089(5) 0.061(5) 0.087(5) -0.006(4) 0.010(4) -0.006(4)
C69 0.071(5) 0.090(6) 0.068(5) 0.011(4) -0.013(4) 0.002(4)
C70 0.064(4) 0.062(5) 0.071(4) 0.009(4) 0.016(3) 0.009(3)
C71 0.051(4) 0.077(5) 0.078(5) 0.001(4) 0.013(3) -0.012(3)
C80 0.114(10) 0.119(10) 0.139(10) -0.013(9) 0.016(9) 0.007(9)
C81 0.094(8) 0.097(8) 0.093(8) -0.014(7) 0.026(7) -0.013(7)
C82 0.087(8) 0.094(8) 0.093(8) 0.002(7) 0.011(7) -0.017(7)
C83 0.080(8) 0.098(9) 0.094(8) 0.014(8) 0.000(7) -0.003(8)
C84 0.081(8) 0.099(9) 0.101(8) -0.005(8) -0.010(7) -0.007(8)
C85 0.114(8) 0.096(8) 0.092(8) -0.007(7) -0.001(7) -0.018(8)
C86 0.079(8) 0.096(9) 0.075(8) -0.019(7) 0.027(7) -0.027(8)
C90 0.088(9) 0.138(12) 0.107(10) 0.002(9) 0.003(8) 0.024(9)
C91 0.087(7) 0.114(9) 0.082(8) 0.012(7) 0.000(7) 0.021(7)
C92 0.087(8) 0.121(10) 0.116(10) -0.001(9) -0.009(8) -0.006(8)
C93 0.117(10) 0.140(11) 0.134(11) 0.002(9) 0.021(9) 0.021(9)
C94 0.137(12) 0.148(13) 0.166(13) 0.000(12) 0.007(11) 0.019(11)
C95 0.142(11) 0.163(12) 0.159(11) -0.012(10) -0.004(10) 0.020(10)
C96 0.102(9) 0.130(9) 0.132(9) 0.012(8) 0.000(8) 0.000(8)

loop_
_atom_type_symbol
_atom_type_description
_atom_type_scat_dispersion_real
_atom_type_scat_dispersion_imag
_atom_type_scat_source
C C 0.0181 0.0091 'International Tables Vol C Tables 4.2.6.8 and 6.1.1.4'
H H 0.0000 0.0000 'International Tables Vol C Tables 4.2.6.8 and 6.1.1.4'
Co Co -2.3653 3.6143 'International Tables Vol C Tables 4.2.6.8 and 6.1.1.4'
Mg Mg 0.1719 0.1771 'International Tables Vol C Tables 4.2.6.8 and 6.1.1.4'
N N 0.0311 0.0180 'International Tables Vol C Tables 4.2.6.8 and 6.1.1.4'
O O 0.0492 0.0322 'International Tables Vol C Tables 4.2.6.8 and 6.1.1.4'

loop_
_geom_angle_atom_site_label_1
_geom_angle_atom_site_label_2
_geom_angle_atom_site_label_3
_geom_angle
_geom_angle_site_symmetry_1
_geom_angle_site_symmetry_3
_geom_angle_publ_flag
C60 Co1 C61 92.7(3) . . ?
C60 Co1 C66 112.5(3) . . ?
C61 Co1 C66 139.0(3) . . ?
C60 Co1 C62 102.9(3) . . ?
C61 Co1 C62 162.8(3) . . ?
C66 Co1 C62 39.5(2) . . ?
C60 Co1 C64 164.3(3) . . ?
C61 Co1 C64 97.8(3) . . ?
C66 Co1 C64 66.1(2) . . ?
C62 Co1 C64 65.5(2) . . ?
C60 Co1 C65 147.6(3) . . ?
C61 Co1 C65 104.0(3) . . ?
C66 Co1 C65 39.5(2) . . ?
C62 Co1 C65 66.1(2) . . ?
C64 Co1 C65 39.5(2) . . ?
C60 Co1 C63 125.4(3) . . ?
C61 Co1 C63 124.5(3) . . ?
C66 Co1 C63 66.4(2) . . ?
C62 Co1 C63 39.4(2) . . ?
C64 Co1 C63 38.9(2) . . ?
C65 Co1 C63 66.2(2) . . ?
O60 Mg1 N3 124.90(18) . . ?
O60 Mg1 N1 103.4(2) . . ?
N3 Mg1 N1 94.50(19) . . ?
O60 Mg1 Mg2 81.72(13) . . ?
N3 Mg1 Mg2 123.47(14) . . ?
N1 Mg1 Mg2 130.07(13) . . ?
O61 Mg2 N31 105.4(2) . . ?
O61 Mg2 N33 123.57(19) . . ?
N31 Mg2 N33 93.75(19) . . ?
O61 Mg2 Mg1 90.69(14) . . ?
N31 Mg2 Mg1 126.63(13) . . ?
N33 Mg2 Mg1 119.01(14) . . ?
C1 N1 C6 118.9(5) . . ?
C1 N1 Mg1 119.9(4) . . ?
C6 N1 Mg1 121.1(3) . . ?
N1 C1 C2 124.6(5) . . ?
N1 C1 C4 119.7(5) . . ?
C2 C1 C4 115.6(5) . . ?
C1 C2 C3 130.1(5) . . ?
N3 C3 C2 124.3(5) . . ?
N3 C3 C5 119.9(5) . . ?
C2 C3 C5 115.8(5) . . ?
C3 N3 C18 117.9(4) . . ?
C3 N3 Mg1 120.5(4) . . ?
C18 N3 Mg1 121.5(3) . . ?
C11 C6 N1 120.8(4) . . ?
C11 C6 C7 119.7(5) . . ?
N1 C6 C7 119.5(4) . . ?
C8 C7 C6 118.0(5) . . ?
C8 C7 C12 120.4(5) . . ?
C6 C7 C12 121.6(5) . . ?
C7 C8 C9 122.9(5) . . ?
C8 C9 C10 118.8(5) . . ?
C11 C10 C9 121.2(5) . . ?
C10 C11 C6 119.4(5) . . ?
C10 C11 C15 119.7(5) . . ?
C6 C11 C15 120.9(5) . . ?
C13 C12 C14 110.7(5) . . ?
C13 C12 C7 109.5(5) . . ?
C14 C12 C7 111.7(5) . . ?
C16 C15 C17 110.0(6) . . ?
C16 C15 C11 110.7(5) . . ?
C17 C15 C11 113.1(5) . . ?
C23 C18 C19 120.7(5) . . ?
C23 C18 N3 120.0(5) . . ?
C19 C18 N3 119.3(4) . . ?
C20 C19 C18 118.0(5) . . ?
C20 C19 C24 119.9(5) . . ?
C18 C19 C24 122.1(5) . . ?
C21 C20 C19 122.2(6) . . ?
C20 C21 C22 118.7(6) . . ?
C21 C22 C23 122.2(5) . . ?
C22 C23 C18 118.1(5) . . ?
C22 C23 C27 119.7(5) . . ?
C18 C23 C27 122.1(5) . . ?
C25 C24 C26 109.6(6) . . ?
C25 C24 C19 111.9(5) . . ?
C26 C24 C19 111.3(5) . . ?
C23 C27 C28 111.6(5) . . ?
C23 C27 C29 111.8(5) . . ?
C28 C27 C29 110.2(5) . . ?
C31 N31 C36 116.5(5) . . ?
C31 N31 Mg2 122.5(4) . . ?
C36 N31 Mg2 120.7(4) . . ?
N31 C31 C32 122.7(5) . . ?
N31 C31 C34 121.3(5) . . ?
C32 C31 C34 116.1(5) . . ?
C33 C32 C31 130.2(5) . . ?
N33 C33 C32 125.0(5) . . ?
N33 C33 C35 120.6(5) . . ?
C32 C33 C35 114.4(5) . . ?
C33 N33 C48 118.4(4) . . ?
C33 N33 Mg2 121.4(4) . . ?
C48 N33 Mg2 120.3(3) . . ?
C41 C36 C37 120.4(5) . . ?
C41 C36 N31 120.9(5) . . ?
C37 C36 N31 118.6(5) . . ?
C38 C37 C36 118.6(5) . . ?
C38 C37 C42 120.5(6) . . ?
C36 C37 C42 120.9(6) . . ?
C39 C38 C37 121.2(6) . . ?
C40 C39 C38 119.2(6) . . ?
C39 C40 C41 122.3(6) . . ?
C40 C41 C36 118.0(6) . . ?
C40 C41 C45 120.4(5) . . ?
C36 C41 C45 121.6(5) . . ?
C43 C42 C44 110.1(8) . . ?
C43 C42 C37 112.6(7) . . ?
C44 C42 C37 112.0(6) . . ?
C41 C45 C46 111.9(6) . . ?
C41 C45 C47 112.1(6) . . ?
C46 C45 C47 109.4(6) . . ?
C49 C48 C53 120.2(5) . . ?
C49 C48 N33 121.0(5) . . ?
C53 C48 N33 118.8(5) . . ?
C50 C49 C48 118.6(5) . . ?
C50 C49 C54 120.1(5) . . ?
C48 C49 C54 121.3(5) . . ?
C51 C50 C49 121.8(6) . . ?
C50 C51 C52 119.7(6) . . ?
C51 C52 C53 121.5(6) . . ?
C52 C53 C48 118.1(6) . . ?
C52 C53 C57 119.9(5) . . ?
C48 C53 C57 122.0(5) . . ?
C49 C54 C56 111.5(5) . . ?
C49 C54 C55 111.7(5) . . ?
C56 C54 C55 108.3(6) . . ?
C58 C57 C53 114.2(6) . . ?
C58 C57 C59 109.6(6) . . ?
C53 C57 C59 111.8(6) . . ?
O60 C60 Co1 178.6(7) . . ?
C60 O60 Mg1 142.9(4) . . ?
O61 C61 Co1 135.9(6) . . ?
C61 O61 Mg2 155.4(5) . . ?
C66 C62 C63 108.7(5) . . ?
C66 C62 C67 126.6(6) . . ?
C63 C62 C67 124.7(6) . . ?
C66 C62 Co1 69.8(3) . . ?
C63 C62 Co1 71.1(3) . . ?
C67 C62 Co1 126.1(4) . . ?
C64 C63 C62 106.8(6) . . ?
C64 C63 C68 126.7(6) . . ?
C62 C63 C68 126.5(6) . . ?
C64 C63 Co1 69.7(3) . . ?
C62 C63 Co1 69.5(3) . . ?
C68 C63 Co1 128.0(5) . . ?
C63 C64 C65 109.6(5) . . ?
C63 C64 C69 126.1(6) . . ?
C65 C64 C69 124.1(6) . . ?
C63 C64 Co1 71.3(3) . . ?
C65 C64 Co1 70.7(3) . . ?
C69 C64 Co1 127.9(5) . . ?
C66 C65 C64 106.7(5) . . ?
C66 C65 C70 127.5(6) . . ?
C64 C65 C70 125.6(5) . . ?
C66 C65 Co1 69.3(3) . . ?
C64 C65 Co1 69.8(3) . . ?
C70 C65 Co1 129.1(4) . . ?
C62 C66 C65 108.2(5) . . ?
C62 C66 C71 127.6(6) . . ?
C65 C66 C71 124.2(6) . . ?
C62 C66 Co1 70.7(3) . . ?
C65 C66 Co1 71.2(3) . . ?
C71 C66 Co1 125.5(4) . . ?
C82 C81 C86 120.0 . . ?
C82 C81 C80 118.3(7) . . ?
C86 C81 C80 121.7(7) . . ?
C83 C82 C81 120.0 . . ?
C82 C83 C84 120.0 . . ?
C83 C84 C85 120.0 . . ?
C86 C85 C84 120.0 . . ?
C85 C86 C81 120.0 . . ?
C82' C81' C86' 120.0 . . ?
C82' C81' C80' 119.5(8) . . ?
C86' C81' C80' 120.5(8) . . ?
C81' C82' C83' 120.0 . . ?
C84' C83' C82' 120.0 . . ?
C83' C84' C85' 120.0 . . ?
C84' C85' C86' 120.0 . . ?
C85' C86' C81' 120.0 . . ?
C82" C81" C86" 120.0 . . ?
C82" C81" C80" 119.2(8) . . ?
C86" C81" C80" 120.8(8) . . ?
C83" C82" C81" 120.0 . . ?
C84" C83" C82" 120.0 . . ?
C85" C84" C83" 120.0 . . ?
C84" C85" C86" 120.0 . . ?
C85" C86" C81" 120.0 . . ?
C92 C91 C96 120.0 . . ?
C92 C91 C90 120.2(7) . . ?
C96 C91 C90 119.8(7) . . ?
C91 C92 C93 120.0 . . ?
C94 C93 C92 120.0 . . ?
C93 C94 C95 120.0 . . ?
C96 C95 C94 120.0 . . ?
C95 C96 C91 120.0 . . ?
C92' C91' C96' 120.0 . . ?
C92' C91' C90' 119.3(8) . . ?
C96' C91' C90' 120.7(8) . . ?
C91' C92' C93' 120.0 . . ?
C92' C93' C94' 120.0 . . ?
C95' C94' C93' 120.0 . . ?
C96' C95' C94' 120.0 . . ?
C95' C96' C91' 120.0 . . ?
C92" C91" C96" 120.00(5) . . ?
C92" C91" C90" 119.9(8) . . ?
C96" C91" C90" 120.1(8) . . ?
C91" C92" C93" 120.0 . . ?
C94" C93" C92" 120.00(7) . . ?
C93" C94" C95" 120.00(6) . . ?
C94" C95" C96" 120.0 . . ?
C95" C96" C91" 120.00(6) . . ?

loop_
_geom_bond_atom_site_label_1
_geom_bond_atom_site_label_2
_geom_bond_distance
_geom_bond_site_symmetry_2
_geom_bond_publ_flag
Co1 C60 1.627(8) . ?
Co1 C61 1.804(8) . ?
Co1 C66 2.095(6) . ?
Co1 C62 2.108(6) . ?
Co1 C64 2.108(6) . ?
Co1 C65 2.121(5) . ?
Co1 C63 2.129(6) . ?
Mg1 O60 1.984(4) . ?
Mg1 N3 2.039(4) . ?
Mg1 N1 2.041(5) . ?
Mg1 Mg2 3.523(2) . ?
Mg2 O61 1.914(4) . ?
Mg2 N31 2.043(5) . ?
Mg2 N33 2.056(4) . ?
N1 C1 1.334(7) . ?
N1 C6 1.429(7) . ?
C1 C2 1.389(7) . ?
C1 C4 1.517(8) . ?
C2 C3 1.402(8) . ?
C3 N3 1.329(7) . ?
C3 C5 1.513(7) . ?
N3 C18 1.448(7) . ?
C6 C11 1.407(7) . ?
C6 C7 1.436(7) . ?
C7 C8 1.366(8) . ?
C7 C12 1.526(7) . ?
C8 C9 1.384(7) . ?
C9 C10 1.391(8) . ?
C10 C11 1.382(8) . ?
C11 C15 1.515(7) . ?
C12 C13 1.524(9) . ?
C12 C14 1.526(9) . ?
C15 C16 1.501(10) . ?
C15 C17 1.503(9) . ?
C18 C23 1.402(7) . ?
C18 C19 1.415(7) . ?
C19 C20 1.389(8) . ?
C19 C24 1.527(7) . ?
C20 C21 1.373(8) . ?
C21 C22 1.384(9) . ?
C22 C23 1.387(8) . ?
C23 C27 1.521(8) . ?
C24 C25 1.505(9) . ?
C24 C26 1.517(9) . ?
C27 C28 1.525(9) . ?
C27 C29 1.542(8) . ?
N31 C31 1.342(7) . ?
N31 C36 1.439(7) . ?
C31 C32 1.415(8) . ?
C31 C34 1.502(8) . ?
C32 C33 1.407(8) . ?
C33 N33 1.323(7) . ?
C33 C35 1.517(7) . ?
N33 C48 1.429(7) . ?
C36 C41 1.402(7) . ?
C36 C37 1.412(8) . ?
C37 C38 1.392(9) . ?
C37 C42 1.533(8) . ?
C38 C39 1.389(9) . ?
C39 C40 1.364(9) . ?
C40 C41 1.400(8) . ?
C41 C45 1.510(8) . ?
C42 C43 1.460(11) . ?
C42 C44 1.503(12) . ?
C45 C46 1.520(10) . ?
C45 C47 1.538(8) . ?
C48 C49 1.406(8) . ?
C48 C53 1.420(7) . ?
C49 C50 1.389(8) . ?
C49 C54 1.523(8) . ?
C50 C51 1.368(8) . ?
C51 C52 1.378(9) . ?
C52 C53 1.392(8) . ?
C53 C57 1.510(9) . ?
C54 C56 1.531(8) . ?
C54 C55 1.534(9) . ?
C57 C58 1.505(10) . ?
C57 C59 1.530(10) . ?
C60 O60 1.223(8) . ?
C61 O61 1.256(8) . ?
C62 C66 1.420(9) . ?
C62 C63 1.429(9) . ?
C62 C67 1.504(8) . ?
C63 C64 1.413(8) . ?
C63 C68 1.511(9) . ?
C64 C65 1.429(8) . ?
C64 C69 1.513(9) . ?
C65 C66 1.426(8) . ?
C65 C70 1.492(8) . ?
C66 C71 1.493(9) . ?
C80 C81 1.531(17) . ?
C81 C82 1.3900 . ?
C81 C86 1.3900 . ?
C82 C83 1.3900 . ?
C83 C84 1.3900 . ?
C84 C85 1.3900 . ?
C85 C86 1.3900 . ?
C80' C81' 1.516(19) . ?
C81' C82' 1.3900 . ?
C81' C86' 1.3900 . ?
C82' C83' 1.3900 . ?
C83' C84' 1.3900 . ?
C84' C85' 1.3900 . ?
C85' C86' 1.3900 . ?
C80" C81" 1.523(19) . ?
C81" C82" 1.3900 . ?
C81" C86" 1.3900 . ?
C82" C83" 1.3900 . ?
C83" C84" 1.3900 . ?
C84" C85" 1.3900 . ?
C85" C86" 1.3900 . ?
C90 C91 1.471(17) . ?
C91 C92 1.3900 . ?
C91 C96 1.3900 . ?
C92 C93 1.3900 . ?
C93 C94 1.3900 . ?
C94 C95 1.3900 . ?
C95 C96 1.3900 . ?
C90' C91' 1.47(2) . ?
C91' C92' 1.3900 . ?
C91' C96' 1.3900 . ?
C92' C93' 1.3900 . ?
C93' C94' 1.3900 . ?
C94' C95' 1.3900 . ?
C95' C96' 1.3900 . ?
C90" C91" 1.47(2) . ?
C91" C92" 1.3900 . ?
C91" C96" 1.3900 . ?
C92" C93" 1.3900 . ?
C93" C94" 1.3900 . ?
C94" C95" 1.3900(11) . ?
C95" C96" 1.3900 . ?
